data_4027530
loop_
_publ_author_name
'Akari Miyawaki'
'Daisuke Kikuchi'
'Masu Niki'
'Yuki Manabe'
'Makoto Kanematsu'
'Hiromasa Yokoe'
'Masahiro Yoshida'
'Kozo Shishido'

_publ_section_title
;
 Total Synthesis of Natural Enantiomers of Heliespirones A and Cviathe
 Diastereoselective Intramolecular Hosomi-Sakurai Reaction
;
_journal_name_full 'Journal of Organic Chemistry'
_journal_page_first 8231
_journal_page_last 8243
_journal_paper_doi 10.1021/jo3016055
_journal_volume 77
_journal_year 2012
_chemical_formula_moiety 'C15 H20 O4 '
_chemical_formula_sum 'C15 H20 O4'
_chemical_formula_weight 264.32
_space_group_IT_number 14
_symmetry_cell_setting monoclinic
_symmetry_Int_Tables_number 14
_symmetry_space_group_name_Hall '-P 2yab'
_symmetry_space_group_name_H-M 'P 1 21/a 1'
_cell_angle_alpha 90
_cell_angle_beta 105.66(3)
_cell_angle_gamma 90
_cell_formula_units_Z 4
_cell_length_a 6.527(3)
_cell_length_b 22.527(9)
_cell_length_c 9.912(4)
_cell_measurement_reflns_used 10982
_cell_measurement_temperature 173.1
_cell_measurement_theta_max 27.4
_cell_measurement_theta_min 3.2
_cell_volume 1403.3(10)
_computing_cell_refinement PROCESS-AUTO
_computing_data_collection PROCESS-AUTO
_computing_data_reduction CrystalStructure
_computing_publication_material 'CrystalStructure 3.6.0'
_computing_structure_refinement CRYSTALS
_computing_structure_solution SIR92
_diffrn_detector_area_resol_mean 10.00
_diffrn_measured_fraction_theta_full 0.9970
_diffrn_measured_fraction_theta_max 0.9970
_diffrn_measurement_device_type 'Rigaku RAXIS-RAPID'
_diffrn_measurement_method \w
_diffrn_radiation_type 'Mo K\a'
_diffrn_radiation_wavelength 0.7107
_diffrn_reflns_av_R_equivalents 0.077
_diffrn_reflns_limit_h_max 7
_diffrn_reflns_limit_h_min -7
_diffrn_reflns_limit_k_max 26
_diffrn_reflns_limit_k_min -27
_diffrn_reflns_limit_l_max 11
_diffrn_reflns_limit_l_min -11
_diffrn_reflns_number 9901
_diffrn_reflns_theta_full 25.35
_diffrn_reflns_theta_max 25.35
_exptl_absorpt_coefficient_mu 0.090
_exptl_absorpt_correction_type none
_exptl_crystal_colour colorless
_exptl_crystal_density_diffrn 1.251
_exptl_crystal_description platelet
_exptl_crystal_F_000 568.00
_exptl_crystal_size_max 0.40
_exptl_crystal_size_mid 0.20
_exptl_crystal_size_min 0.10
_refine_diff_density_max 0.36
_refine_diff_density_min -0.39
_refine_ls_extinction_coef 32(25)
_refine_ls_extinction_method 'Larson (1970) Crystallographic Computing eq. 22'
_refine_ls_goodness_of_fit_ref 1.002
_refine_ls_hydrogen_treatment refall
_refine_ls_number_parameters 193
_refine_ls_number_reflns 2546
_refine_ls_R_factor_gt 0.0470
_refine_ls_shift/su_max 0.0000
_refine_ls_structure_factor_coef Fsqd
_refine_ls_weighting_details 'w = 1/[0.0001Fo^2^ + 1.0000\s(Fo^2^)]/(4Fo^2^)'
_refine_ls_weighting_scheme calc
_refine_ls_wR_factor_ref 0.0880
_reflns_number_gt 1366
_reflns_number_total 2552
_reflns_threshold_expression F^2^>2.0\s(F^2^)
_cod_data_source_file jo3016055_si_002_2.cif
_cod_data_source_block '_AMA-6-183-2-2____________'
_cod_original_cell_volume 1403(1)
_cod_original_formula_sum 'C15 H20 O4 '
_cod_database_code 4027530

loop_
_symmetry_equiv_pos_site_id
_symmetry_equiv_pos_as_xyz
1 +X,+Y,+Z
2 1/2-X,1/2+Y,-Z
3 -X,-Y,-Z
4 1/2+X,1/2-Y,+Z

loop_
_atom_site_label
_atom_site_type_symbol
_atom_site_fract_x
_atom_site_fract_y
_atom_site_fract_z
_atom_site_U_iso_or_equiv
_atom_site_adp_type
_atom_site_occupancy
_atom_site_symmetry_multiplicity
_atom_site_calc_flag
_atom_site_refinement_flags
O(1) O 0.6967(3) 0.11644(8) 0.0514(2) 0.0583(6) Uani 1.00 1 d .
O(2) O -0.0503(2) 0.02763(7) -0.2370(1) 0.0434(5) Uani 1.00 1 d .
O(3) O 0.3797(2) 0.11300(6) 0.1825(1) 0.0346(5) Uani 1.00 1 d .
O(4) O 0.2804(3) 0.22903(7) 0.4149(1) 0.0633(6) Uani 1.00 1 d .
C(1) C 0.3235(3) 0.11140(9) 0.0327(2) 0.0280(6) Uani 1.00 1 d .
C(2) C 0.5216(4) 0.0985(1) -0.0151(2) 0.0357(7) Uani 1.00 1 d .
C(3) C 0.4966(3) 0.06552(9) -0.1470(2) 0.0312(7) Uani 1.00 1 d .
C(4) C 0.3155(4) 0.03910(9) -0.2177(2) 0.0299(6) Uani 1.00 1 d .
C(5) C 0.1239(4) 0.04309(9) -0.1637(2) 0.0318(7) Uani 1.00 1 d .
C(6) C 0.1567(3) 0.06327(9) -0.0153(2) 0.0303(6) Uani 1.00 1 d .
C(7) C 0.0653(4) 0.1791(1) -0.1481(2) 0.0356(7) Uani 1.00 1 d .
C(8) C 0.2455(3) 0.17598(9) -0.0171(2) 0.0301(6) Uani 1.00 1 d .
C(9) C 0.1923(4) 0.2011(1) 0.1127(2) 0.0349(7) Uani 1.00 1 d .
C(10) C 0.3588(4) 0.17250(9) 0.2319(2) 0.0340(7) Uani 1.00 1 d .
C(11) C 0.3092(4) 0.1684(1) 0.3740(2) 0.0404(7) Uani 1.00 1 d .
C(12) C 0.1035(4) 0.1360(1) 0.3666(2) 0.0512(9) Uani 1.00 1 d .
C(13) C 0.4929(4) 0.1406(1) 0.4818(2) 0.0510(8) Uani 1.00 1 d .
C(14) C 0.0808(4) 0.2001(1) -0.2680(2) 0.0494(8) Uani 1.00 1 d .
C(15) C 0.2940(4) 0.0053(1) -0.3504(2) 0.0449(8) Uani 1.00 1 d .
H(1) H 0.6361 0.0639 -0.1828 0.037 Uiso 1.00 1 c R
H(2) H 0.1814 0.0243 -0.4285 0.056 Uiso 1.00 1 c R
H(3) H 0.4344 0.0073 -0.3705 0.056 Uiso 1.00 1 c R
H(4) H 0.2384 -0.0387 -0.3355 0.056 Uiso 1.00 1 c R
H(5) H 0.2186 0.0253 0.0491 0.037 Uiso 1.00 1 c R
H(6) H 0.0106 0.0753 0.0031 0.037 Uiso 1.00 1 c R
H(7) H 0.3886 0.1975 -0.0333 0.036 Uiso 1.00 1 c R
H(8) H -0.0805 0.1643 -0.1337 0.043 Uiso 1.00 1 c R
H(9) H 0.1903 0.2467 0.1189 0.042 Uiso 1.00 1 c R
H(10) H 0.0383 0.1837 0.1139 0.042 Uiso 1.00 1 c R
H(11) H 0.5093 0.1969 0.2434 0.041 Uiso 1.00 1 c R
H(12) H -0.0374 0.1656 0.3024 0.064 Uiso 1.00 1 c R
H(13) H 0.1366 0.0906 0.3414 0.064 Uiso 1.00 1 c R
H(14) H 0.0546 0.1336 0.4554 0.064 Uiso 1.00 1 c R
H(15) H 0.6291 0.1622 0.4845 0.059 Uiso 1.00 1 c R
H(16) H 0.5351 0.1002 0.4655 0.060 Uiso 1.00 1 c R
H(17) H 0.4571 0.1412 0.5805 0.059 Uiso 1.00 1 c R
H(18) H 0.4451 0.2518 0.4055 0.077 Uiso 1.00 1 c R
H(19) H 0.2206 0.2205 -0.2828 0.058 Uiso 1.00 1 c R
H(20) H -0.0564 0.1955 -0.3568 0.057 Uiso 1.00 1 c R

loop_
_atom_site_aniso_label
_atom_site_aniso_U_11
_atom_site_aniso_U_22
_atom_site_aniso_U_33
_atom_site_aniso_U_12
_atom_site_aniso_U_13
_atom_site_aniso_U_23
O(1) 0.029(1) 0.089(1) 0.053(1) -0.007(1) 0.0035(9) -0.022(1)
O(2) 0.031(1) 0.052(1) 0.044(1) -0.0065(8) 0.0039(8) -0.0106(8)
O(3) 0.042(1) 0.034(1) 0.0250(8) 0.0065(8) 0.0046(7) 0.0017(7)
O(4) 0.113(2) 0.035(1) 0.041(1) 0.007(1) 0.018(1) -0.0091(9)
C(1) 0.026(1) 0.035(1) 0.024(1) 0.000(1) 0.008(1) 0.001(1)
C(2) 0.028(1) 0.041(1) 0.034(1) 0.001(1) 0.002(1) 0.002(1)
C(3) 0.028(1) 0.037(1) 0.029(1) 0.006(1) 0.008(1) 0.002(1)
C(4) 0.035(1) 0.026(1) 0.029(1) 0.003(1) 0.009(1) 0.003(1)
C(5) 0.031(1) 0.027(1) 0.037(1) -0.002(1) 0.006(1) 0.001(1)
C(6) 0.027(1) 0.033(1) 0.032(1) -0.000(1) 0.010(1) 0.002(1)
C(7) 0.039(1) 0.036(1) 0.030(1) 0.006(1) 0.008(1) 0.002(1)
C(8) 0.032(1) 0.029(1) 0.029(1) 0.000(1) 0.008(1) 0.002(1)
C(9) 0.048(1) 0.026(1) 0.030(1) 0.002(1) 0.009(1) -0.001(1)
C(10) 0.045(1) 0.027(1) 0.029(1) -0.008(1) 0.008(1) -0.002(1)
C(11) 0.061(2) 0.029(1) 0.029(1) 0.001(1) 0.008(1) -0.002(1)
C(12) 0.063(2) 0.056(2) 0.041(2) -0.004(1) 0.026(1) 0.001(1)
C(13) 0.062(2) 0.049(2) 0.037(1) -0.001(1) 0.005(1) 0.008(1)
C(14) 0.057(2) 0.055(2) 0.032(1) -0.002(1) 0.004(1) 0.004(1)
C(15) 0.048(2) 0.047(2) 0.043(2) -0.003(1) 0.020(1) -0.006(1)

loop_
_atom_type_symbol
_atom_type_description
_atom_type_scat_dispersion_real
_atom_type_scat_dispersion_imag
_atom_type_scat_source
C C 0.003 0.002
;
International Tables for Crystallography
(1992, Vol. C, Tables 4.2.6.8 and 6.1.1.4)
;
H H 0.000 0.000
;
International Tables for Crystallography
(1992, Vol. C, Table 6.1.1.4)
;
O O 0.011 0.006
;
International Tables for Crystallography
(1992, Vol. C, Tables 4.2.6.8 and 6.1.1.4)
;

loop_
_geom_angle_atom_site_label_1
_geom_angle_atom_site_label_2
_geom_angle_atom_site_label_3
_geom_angle
O(1) C(2) C(1) 121.3(2)
O(1) C(2) C(3) 120.5(2)
O(2) C(5) C(4) 120.4(2)
O(2) C(5) C(6) 122.2(2)
O(3) C(1) C(2) 109.1(2)
O(3) C(1) C(8) 105.8(2)
C(10) O(3) C(1) 110.7(1)
O(3) C(1) C(6) 107.7(2)
O(3) C(10) C(9) 104.1(1)
O(3) C(10) C(11) 108.6(2)
O(4) C(11) C(10) 106.1(2)
O(4) C(11) C(12) 106.7(2)
O(4) C(11) C(13) 109.3(2)
C(1) C(2) C(3) 118.2(2)
C(8) C(1) C(2) 107.9(2)
C(6) C(1) C(2) 111.4(2)
C(8) C(1) C(6) 114.6(2)
C(1) C(6) C(5) 115.1(2)
C(1) C(8) C(7) 115.2(2)
C(1) C(8) C(9) 101.9(2)
C(2) C(3) C(4) 124.0(2)
C(3) C(4) C(5) 119.6(2)
C(3) C(4) C(15) 123.1(2)
C(4) C(5) C(6) 117.4(2)
C(15) C(4) C(5) 117.3(2)
C(7) C(8) C(9) 114.1(2)
C(14) C(7) C(8) 124.6(2)
C(8) C(9) C(10) 102.7(2)
C(9) C(10) C(11) 117.2(2)
C(10) C(11) C(12) 113.0(2)
C(10) C(11) C(13) 110.6(2)
C(13) C(11) C(12) 111.0(2)
O(3) C(10) H(11) 109.4587
H(18) O(4) C(11) 101.0241
C(1) C(6) H(5) 104.9543
C(1) C(6) H(6) 111.5960
C(1) C(8) H(7) 103.7488
C(2) C(3) H(1) 114.3875
H(1) C(3) C(4) 121.6549
C(4) C(15) H(2) 109.6922
C(4) C(15) H(4) 107.6101
C(4) C(15) H(3) 106.4369
C(5) C(6) H(5) 105.7589
C(5) C(6) H(6) 110.5957
H(6) C(6) H(5) 108.3188
C(7) C(8) H(7) 110.5293
H(8) C(7) C(8) 113.2004
H(8) C(7) C(14) 122.1377
C(7) C(14) H(19) 124.0555
C(7) C(14) H(20) 117.0719
H(7) C(8) C(9) 110.7124
C(8) C(9) H(9) 115.4062
C(8) C(9) H(10) 107.3686
C(9) C(10) H(11) 107.4539
H(9) C(9) C(10) 113.3000
H(10) C(9) C(10) 108.1050
H(10) C(9) H(9) 109.4476
H(11) C(10) C(11) 109.7615
C(11) C(12) H(12) 107.8572
C(11) C(12) H(13) 103.6888
C(11) C(12) H(14) 117.8270
C(11) C(13) H(15) 110.1544
C(11) C(13) H(16) 118.3059
C(11) C(13) H(17) 108.4092
H(13) C(12) H(12) 125.7085
H(14) C(12) H(12) 96.6835
H(14) C(12) H(13) 106.1097
H(16) C(13) H(15) 99.6601
H(17) C(13) H(15) 112.4083
H(17) C(13) H(16) 107.7739
H(20) C(14) H(19) 118.8604
H(4) C(15) H(2) 106.9390
H(3) C(15) H(2) 110.5029
H(4) C(15) H(3) 115.5560

loop_
_geom_bond_atom_site_label_1
_geom_bond_atom_site_label_2
_geom_bond_distance
O(1) C(2) 1.223(3)
O(2) C(5) 1.223(2)
O(3) C(1) 1.431(2)
O(3) C(10) 1.446(2)
O(4) C(11) 1.451(3)
C(1) C(2) 1.521(3)
C(1) C(6) 1.519(3)
C(1) C(8) 1.576(3)
C(2) C(3) 1.475(3)
C(3) C(4) 1.340(3)
C(4) C(5) 1.490(4)
C(4) C(15) 1.492(3)
C(5) C(6) 1.500(3)
C(7) C(8) 1.501(3)
C(7) C(14) 1.308(3)
C(8) C(9) 1.528(3)
C(9) C(10) 1.516(3)
C(10) C(11) 1.531(3)
C(11) C(12) 1.513(4)
C(11) C(13) 1.511(3)
O(4) H(18) 1.2178
C(3) H(1) 1.0628
C(6) H(5) 1.0784
C(6) H(6) 1.0530
C(7) H(8) 1.0534
C(8) H(7) 1.1020
C(9) H(9) 1.0305
C(9) H(10) 1.0818
C(10) H(11) 1.1039
C(12) H(12) 1.1748
C(12) H(13) 1.0882
C(12) H(14) 1.0152
C(13) H(15) 1.0073
C(13) H(16) 0.9776
C(13) H(17) 1.0649
C(14) H(19) 1.0660
C(14) H(20) 1.0781
C(15) H(2) 1.0072
C(15) H(3) 0.9896
C(15) H(4) 1.0809

loop_
_geom_contact_atom_site_label_1
_geom_contact_atom_site_label_2
_geom_contact_distance
_geom_contact_site_symmetry_2
O(1) O(3) 2.726(2) .
O(1) C(1) 2.396(3) .
O(1) C(3) 2.346(2) .
O(1) C(4) 3.572(2) .
O(1) C(6) 3.458(3) 65501
O(1) C(8) 3.139(3) .
O(1) C(10) 3.434(3) .
O(1) C(12) 3.540(2) 65501
O(2) C(3) 3.420(3) 45501
O(2) C(3) 3.543(3) .
O(2) C(4) 2.358(3) .
O(2) C(6) 2.387(2) .
O(2) C(6) 3.445(3) 55503
O(2) C(7) 3.553(3) .
O(2) C(15) 2.816(3) .
O(3) C(2) 2.405(3) .
O(3) C(6) 2.383(2) .
O(3) C(8) 2.400(2) .
O(3) C(9) 2.336(3) .
O(3) C(11) 2.417(3) .
O(3) C(12) 2.937(3) .
O(3) C(13) 2.924(3) .
O(3) C(15) 3.535(3) 65503
O(4) O(4) 3.398(3) 45504
O(4) O(4) 3.398(3) 55504
O(4) C(9) 2.962(2) .
O(4) C(10) 2.383(3) .
O(4) C(12) 2.379(3) .
O(4) C(13) 2.415(3) .
O(4) C(14) 3.598(3) 55604
C(1) C(3) 2.570(3) .
C(1) C(4) 2.958(3) .
C(1) C(5) 2.547(3) .
C(1) C(7) 2.598(3) .
C(1) C(9) 2.410(3) .
C(1) C(10) 2.366(3) .
C(1) C(14) 3.583(3) .
C(2) C(4) 2.486(3) .
C(2) C(5) 2.899(3) .
C(2) C(6) 2.511(3) .
C(2) C(7) 3.433(3) .
C(2) C(8) 2.504(3) .
C(2) C(10) 3.362(3) .
C(3) O(2) 3.420(3) 65501
C(3) C(5) 2.446(3) .
C(3) C(6) 2.863(3) .
C(3) C(8) 3.417(3) .
C(3) C(15) 2.492(3) .
C(4) C(6) 2.554(3) .
C(5) C(7) 3.096(3) .
C(5) C(8) 3.329(3) .
C(5) C(15) 2.547(3) .
C(6) O(1) 3.458(3) 45501
C(6) O(2) 3.445(3) 55503
C(6) C(6) 3.568(3) 55503
C(6) C(7) 2.910(3) .
C(6) C(8) 2.606(3) .
C(6) C(9) 3.338(3) .
C(6) C(10) 3.471(3) .
C(7) C(9) 2.542(3) .
C(8) C(10) 2.378(3) .
C(8) C(14) 2.488(3) .
C(9) C(11) 2.601(3) .
C(9) C(12) 3.100(3) .
C(10) C(12) 2.538(4) .
C(10) C(13) 2.500(3) .
C(12) O(1) 3.540(2) 45501
C(12) C(13) 2.492(3) .
C(14) O(4) 3.598(3) 45404
C(15) O(3) 3.535(2) 65503
O(1) H(1) 2.5393 .
O(1) H(4) 3.2450 65503
O(1) H(5) 3.4336 65503
O(1) H(6) 2.4115 65501
O(1) H(7) 2.6787 .
O(1) H(8) 2.8432 65501
O(1) H(9) 3.1566 55504
O(1) H(10) 2.6283 65501
O(1) H(11) 3.1075 .
O(1) H(12) 2.8454 65501
O(1) H(13) 3.5201 65501
O(2) H(1) 2.3964 45501
O(2) H(2) 2.7280 .
O(2) H(2) 3.4004 55403
O(2) H(3) 3.2975 45501
O(2) H(4) 2.7801 .
O(2) H(5) 2.9053 .
O(2) H(5) 2.6838 55503
O(2) H(6) 2.5429 .
O(2) H(6) 3.2395 55503
O(2) H(8) 3.2682 .
O(2) H(13) 2.8573 55503
O(3) H(3) 3.3262 65503
O(3) H(4) 3.0450 65503
O(3) H(5) 2.4510 .
O(3) H(6) 2.7159 .
O(3) H(7) 2.8764 .
O(3) H(9) 3.2531 .
O(3) H(10) 2.6741 .
O(3) H(11) 2.0909 .
O(3) H(12) 3.4605 .
O(3) H(13) 2.5695 .
O(3) H(15) 3.1944 .
O(3) H(16) 2.7278 .
O(4) H(9) 2.8612 .
O(4) H(10) 3.1463 .
O(4) H(11) 2.6498 .
O(4) H(11) 2.6810 45504
O(4) H(12) 2.5185 .
O(4) H(12) 3.0018 55504
O(4) H(13) 3.2819 .
O(4) H(14) 2.6975 .
O(4) H(14) 3.5433 55504
O(4) H(15) 2.6597 .
O(4) H(15) 2.7968 45504
O(4) H(16) 3.3148 .
O(4) H(17) 2.6296 .
O(4) H(18) 2.2076 45504
O(4) H(19) 3.1304 55601
O(4) H(20) 2.8014 55604
C(1) H(1) 3.4961 .
C(1) H(5) 2.0777 .
C(1) H(6) 2.1436 .
C(1) H(7) 2.1269 .
C(1) H(8) 2.9583 .
C(1) H(9) 3.3438 .
C(1) H(10) 2.7525 .
C(1) H(11) 2.8580 .
C(2) H(1) 2.1445 .
C(2) H(5) 2.7785 .
C(2) H(5) 3.3287 65503
C(2) H(6) 3.4291 .
C(2) H(6) 3.1912 65501
C(2) H(7) 2.3820 .
C(2) H(8) 3.4596 65501
C(2) H(11) 3.4038 .
C(3) H(2) 3.1273 .
C(3) H(3) 2.5110 .
C(3) H(4) 3.1850 .
C(3) H(5) 3.1302 .
C(3) H(5) 2.7584 65503
C(3) H(6) 3.2903 65501
C(3) H(7) 3.3228 .
C(3) H(8) 3.5206 65501
C(3) H(17) 3.1451 55401
C(4) H(1) 2.1022 .
C(4) H(2) 2.0628 .
C(4) H(3) 2.0106 .
C(4) H(4) 2.0909 .
C(4) H(5) 2.8972 .
C(4) H(5) 3.3765 65503
C(4) H(6) 3.4304 .
C(4) H(17) 3.3382 55401
C(5) H(1) 3.1735 45501
C(5) H(1) 3.4312 .
C(5) H(2) 2.7816 .
C(5) H(3) 3.3464 .
C(5) H(4) 2.7457 .
C(5) H(5) 2.0712 .
C(5) H(5) 3.1677 55503
C(5) H(6) 2.1139 .
C(5) H(6) 3.3426 55503
C(5) H(8) 3.0894 .
C(6) H(1) 3.3555 45501
C(6) H(1) 3.5296 65503
C(6) H(5) 3.1066 55503
C(6) H(6) 3.3199 55503
C(6) H(7) 3.4085 .
C(6) H(8) 2.8246 .
C(6) H(10) 3.1833 .
C(7) H(6) 2.8508 .
C(7) H(7) 2.1509 .
C(7) H(7) 3.3261 45504
C(7) H(9) 2.9714 .
C(7) H(10) 2.6521 .
C(7) H(19) 2.0996 .
C(7) H(19) 3.2164 45504
C(7) H(20) 2.0387 .
C(8) H(5) 3.4706 .
C(8) H(6) 2.7751 .
C(8) H(8) 2.1465 .
C(8) H(9) 2.1792 .
C(8) H(9) 3.3411 55504
C(8) H(10) 2.1197 .
C(8) H(11) 2.7294 .
C(8) H(19) 2.7809 .
C(8) H(20) 3.4396 .
C(9) H(6) 3.1497 .
C(9) H(7) 2.1775 .
C(9) H(7) 3.1131 45504
C(9) H(8) 2.7338 .
C(9) H(9) 3.4975 45504
C(9) H(9) 3.4413 55504
C(9) H(10) 3.4375 55504
C(9) H(11) 2.1261 .
C(9) H(11) 3.0374 45504
C(9) H(12) 2.8192 .
C(9) H(13) 3.4518 .
C(9) H(18) 3.1411 .
C(10) H(6) 3.5097 .
C(10) H(7) 2.7457 .
C(10) H(9) 2.1438 .
C(10) H(9) 3.2488 55504
C(10) H(10) 2.1184 .
C(10) H(12) 2.8598 .
C(10) H(13) 2.7457 .
C(10) H(14) 3.4636 .
C(10) H(15) 2.6555 .
C(10) H(16) 2.8109 .
C(10) H(17) 3.4137 .
C(10) H(18) 2.4388 .
C(11) H(9) 3.0080 .
C(11) H(10) 2.7259 .
C(11) H(11) 2.1690 .
C(11) H(12) 2.1817 .
C(11) H(13) 2.0622 .
C(11) H(14) 2.1804 .
C(11) H(15) 2.0845 .
C(11) H(16) 2.1536 .
C(11) H(17) 2.1052 .
C(11) H(18) 2.0649 .
C(11) H(18) 3.0615 45504
C(12) H(2) 3.1872 55601
C(12) H(4) 3.0828 55503
C(12) H(10) 2.6533 .
C(12) H(11) 3.4837 .
C(12) H(15) 3.3643 .
C(12) H(16) 2.8382 .
C(12) H(17) 2.6818 .
C(12) H(18) 3.3862 .
C(12) H(18) 2.7966 45504
C(12) H(20) 3.4565 55601
C(13) H(2) 3.5735 55601
C(13) H(3) 3.4079 55601
C(13) H(3) 3.5816 65503
C(13) H(4) 3.4389 65503
C(13) H(11) 2.7095 .
C(13) H(12) 3.4841 .
C(13) H(13) 2.6211 .
C(13) H(14) 2.8062 .
C(13) H(18) 2.6109 .
C(13) H(20) 3.1940 65601
C(14) H(7) 2.6318 .
C(14) H(8) 2.0703 .
C(14) H(14) 3.0889 55401
C(14) H(15) 3.3973 45401
C(14) H(17) 3.4699 55401
C(14) H(18) 3.2999 45404
C(14) H(19) 2.9270 45504
C(15) H(1) 2.7354 .
C(15) H(2) 3.3479 55403
C(15) H(13) 3.5189 55401
C(15) H(13) 3.5655 55503
C(15) H(14) 3.5874 55401
C(15) H(16) 3.4529 55401
C(15) H(16) 2.9809 65503
C(15) H(17) 3.3707 55401
H(1) O(2) 2.3964 65501
H(1) C(5) 3.1735 65501
H(1) C(6) 3.3555 65501
H(1) C(6) 3.5296 65503
H(2) O(2) 3.4004 55403
H(2) C(12) 3.1872 55401
H(2) C(13) 3.5735 55401
H(2) C(15) 3.3479 55403
H(3) O(2) 3.2975 65501
H(3) O(3) 3.3262 65503
H(3) C(13) 3.4079 55401
H(3) C(13) 3.5816 65503
H(4) O(1) 3.2450 65503
H(4) O(3) 3.0450 65503
H(4) C(12) 3.0828 55503
H(4) C(13) 3.4389 65503
H(5) O(1) 3.4336 65503
H(5) O(2) 2.6838 55503
H(5) C(2) 3.3287 65503
H(5) C(3) 2.7584 65503
H(5) C(4) 3.3765 65503
H(5) C(5) 3.1677 55503
H(5) C(6) 3.1066 55503
H(6) O(1) 2.4115 45501
H(6) O(2) 3.2395 55503
H(6) C(2) 3.1912 45501
H(6) C(3) 3.2903 45501
H(6) C(5) 3.3426 55503
H(6) C(6) 3.3199 55503
H(7) C(7) 3.3261 55504
H(7) C(9) 3.1131 55504
H(8) O(1) 2.8432 45501
H(8) C(2) 3.4596 45501
H(8) C(3) 3.5206 45501
H(9) O(1) 3.1566 45504
H(9) C(8) 3.3411 45504
H(9) C(9) 3.4413 45504
H(9) C(9) 3.4975 55504
H(9) C(10) 3.2488 45504
H(10) O(1) 2.6283 45501
H(10) C(9) 3.4375 45504
H(11) O(4) 2.6810 55504
H(11) C(9) 3.0374 55504
H(12) O(1) 2.8454 45501
H(12) O(4) 3.0018 45504
H(13) O(1) 3.5201 45501
H(13) O(2) 2.8573 55503
H(13) C(15) 3.5189 55601
H(13) C(15) 3.5655 55503
H(14) O(4) 3.5433 45504
H(14) C(14) 3.0889 55601
H(14) C(15) 3.5874 55601
H(15) O(4) 2.7968 55504
H(15) C(14) 3.3973 65601
H(16) C(15) 3.4529 55601
H(16) C(15) 2.9809 65503
H(17) C(3) 3.1451 55601
H(17) C(4) 3.3382 55601
H(17) C(14) 3.4699 55601
H(17) C(15) 3.3707 55601
H(18) O(4) 2.2076 55504
H(18) C(11) 3.0615 55504
H(18) C(12) 2.7966 55504
H(18) C(14) 3.2999 55604
H(19) O(4) 3.1304 55401
H(19) C(7) 3.2164 55504
H(19) C(14) 2.9270 55504
H(20) O(4) 2.8014 45404
H(20) C(12) 3.4565 55401
H(20) C(13) 3.1940 45401

loop_
_geom_torsion_atom_site_label_1
_geom_torsion_atom_site_label_2
_geom_torsion_atom_site_label_3
_geom_torsion_atom_site_label_4
_geom_torsion
C(10) O(3) C(1) C(2) 112.1(2)
C(10) O(3) C(1) C(6) -126.9(2)
C(10) O(3) C(1) C(8) -3.8(2)
C(1) O(3) C(10) C(9) 26.3(2)
C(1) O(3) C(10) C(11) 151.9(2)
O(3) C(1) C(2) O(1) -33.0(3)
O(3) C(1) C(2) C(3) 149.1(2)
C(6) C(1) C(2) O(1) -151.7(2)
C(6) C(1) C(2) C(3) 30.3(2)
C(8) C(1) C(2) O(1) 81.6(2)
C(8) C(1) C(2) C(3) -96.4(2)
O(3) C(1) C(6) C(5) -163.2(2)
C(2) C(1) C(6) C(5) -43.6(2)
C(8) C(1) C(6) C(5) 79.3(2)
O(3) C(1) C(8) C(7) -143.8(2)
O(3) C(1) C(8) C(9) -19.8(2)
C(2) C(1) C(8) C(7) 99.5(2)
C(2) C(1) C(8) C(9) -136.5(2)
C(6) C(1) C(8) C(7) -25.3(3)
C(6) C(1) C(8) C(9) 98.8(2)
O(1) C(2) C(3) C(4) 172.5(2)
C(1) C(2) C(3) C(4) -9.5(3)
C(2) C(3) C(4) C(5) 0.8(3)
C(2) C(3) C(4) C(15) -179.4(2)
C(3) C(4) C(5) O(2) 168.4(2)
C(3) C(4) C(5) C(6) -15.0(3)
C(15) C(4) C(5) O(2) -11.4(3)
C(15) C(4) C(5) C(6) 165.2(2)
O(2) C(5) C(6) C(1) -146.1(2)
C(4) C(5) C(6) C(1) 37.3(2)
C(14) C(7) C(8) C(1) -112.1(3)
C(14) C(7) C(8) C(9) 130.6(2)
C(1) C(8) C(9) C(10) 34.7(2)
C(7) C(8) C(9) C(10) 159.5(2)
C(8) C(9) C(10) O(3) -38.0(2)
C(8) C(9) C(10) C(11) -157.9(2)
O(3) C(10) C(11) O(4) -177.5(2)
O(3) C(10) C(11) C(12) -60.9(2)
O(3) C(10) C(11) C(13) 64.2(2)
C(9) C(10) C(11) O(4) -60.0(2)
C(9) C(10) C(11) C(12) 56.6(3)
C(9) C(10) C(11) C(13) -178.3(2)
